data_4321578
loop_
_publ_author_name
'Zhaohui Li'
'Zhi-Heng Loh'
'K. F. Mok'
'T. S. Andy Hor'

_publ_section_title
;
 Structural, Dynamic, and Theoretical Studies of
 [AunPt2(PPh3)4(\m-S)2-n(\m3-S)nL][PF6] [n = 1, L = PPh3; n = 2, L =
 Ph2PCH2PPh2, (C5H4PPh2)2Fe]
;
_journal_name_full 'Inorganic Chemistry'
_journal_page_first 5299
_journal_page_last 5305
_journal_paper_doi 10.1021/ic991416k
_journal_volume 39
_journal_year 2000
_chemical_formula_sum 'C97 H82 Au2 F12 P8 Pt2 S2'
_chemical_formula_weight 2571.62
_chemical_name_systematic
; 
 ? 
;
_space_group_IT_number 33
_symmetry_cell_setting orthorhombic
_symmetry_space_group_name_Hall 'P 2c -2n'
_symmetry_space_group_name_H-M 'P n a 21'
_atom_sites_solution_hydrogens geom
_atom_sites_solution_primary direct
_atom_sites_solution_secondary difmap
_audit_creation_method SHELXL
_cell_angle_alpha 90.00
_cell_angle_beta 90.00
_cell_angle_gamma 90.00
_cell_formula_units_Z 4
_cell_length_a 32.0538(4)
_cell_length_b 16.0822(3)
_cell_length_c 18.9388(3)
_cell_measurement_temperature 293(2)
_cell_volume 9762.9(3)
_computing_cell_refinement 'Siemens XSCANS'
_computing_data_collection 'Siemens XSCANS'
_computing_data_reduction 'Siemens SHELXTL'
_computing_molecular_graphics 'Siemens SHELXTL'
_computing_publication_material 'Siemens SHELXTL'
_computing_structure_refinement 'SHELXL-93 (Sheldrick, 1993)'
_computing_structure_solution 'SHELXS-86 (Sheldrick, 1990)'
_diffrn_ambient_temperature 293(2)
_diffrn_measurement_device 'Siemens P4'
_diffrn_measurement_method '\w scans'
_diffrn_radiation_monochromator graphite
_diffrn_radiation_source 'fine-focus sealed tube'
_diffrn_radiation_type MoK\a
_diffrn_radiation_wavelength 0.71073
_diffrn_reflns_av_R_equivalents 0.0333
_diffrn_reflns_av_sigmaI/netI 0.0489
_diffrn_reflns_limit_h_max 38
_diffrn_reflns_limit_h_min -39
_diffrn_reflns_limit_k_max 15
_diffrn_reflns_limit_k_min -20
_diffrn_reflns_limit_l_max 23
_diffrn_reflns_limit_l_min -23
_diffrn_reflns_number 54378
_diffrn_reflns_theta_max 26.33
_diffrn_reflns_theta_min 1.66
_exptl_absorpt_coefficient_mu 6.094
_exptl_absorpt_correction_T_max 0.862
_exptl_absorpt_correction_T_min 0.484
_exptl_absorpt_correction_type 'Sadabs (Sheldrick, 1996)'
_exptl_crystal_colour Yellow
_exptl_crystal_density_diffrn 1.750
_exptl_crystal_description 'Thick plate in capillary'
_exptl_crystal_F_000 4952
_exptl_crystal_size_max 0.40
_exptl_crystal_size_mid 0.36
_exptl_crystal_size_min 0.16
_refine_diff_density_max 1.353
_refine_diff_density_min -0.923
_refine_diff_density_rms 0.141
_refine_ls_abs_structure_details 'Flack H D (1983), Acta Cryst. A39, 876-881'
_refine_ls_abs_structure_Flack -0.020(5)
_refine_ls_extinction_method none
_refine_ls_goodness_of_fit_all 1.036
_refine_ls_goodness_of_fit_obs 1.051
_refine_ls_matrix_type full
_refine_ls_number_parameters 1048
_refine_ls_number_reflns 18725
_refine_ls_number_restraints 1
_refine_ls_restrained_S_all 1.104
_refine_ls_restrained_S_obs 1.050
_refine_ls_R_factor_all 0.0493
_refine_ls_R_factor_obs 0.0347
_refine_ls_shift/esd_max 0.759
_refine_ls_shift/esd_mean 0.013
_refine_ls_structure_factor_coef Fsqd
_refine_ls_weighting_details 'w=1/[\s^2^(Fo^2^)+(0.0493P)^2^+2.8314P] where P=(Fo^2^+2Fc^2^)/3'
_refine_ls_weighting_scheme calc
_refine_ls_wR_factor_all 0.0974
_refine_ls_wR_factor_obs 0.0843
_reflns_number_observed 15659
_reflns_number_total 18729
_reflns_observed_criterion >2sigma(I)
_cod_data_source_file ic991416k_2.cif
_cod_data_source_block complex3a
_cod_depositor_comments
;
The following automatic conversions were performed:

'_refine_ls_weighting_scheme' value 'calc
w=1/[\s^2^(Fo^2^)+(0.0493P)^2^+2.8314P] where P=(Fo^2^+2Fc^2^)/3' was
changed to 'calc'. New tag '_refine_ls_weighting_details' was
created. The value of the new tag was set to
'w=1/[\s^2^(Fo^2^)+(0.0493P)^2^+2.8314P] where P=(Fo^2^+2Fc^2^)/3'.

Automatic conversion script
Id: cif_fix_values 3143 2015-03-26 13:38:13Z robertas 
;
_cod_database_code 4321578

loop_
_symmetry_equiv_pos_as_xyz
'x, y, z'
'-x, -y, z+1/2'
'x+1/2, -y+1/2, z'
'-x+1/2, y+1/2, z+1/2'

loop_
_atom_site_aniso_label
_atom_site_aniso_U_11
_atom_site_aniso_U_22
_atom_site_aniso_U_33
_atom_site_aniso_U_23
_atom_site_aniso_U_13
_atom_site_aniso_U_12
Pt1 0.03153(14) 0.03170(14) 0.03553(14) 0.0006(2) -0.0011(2) 0.00307(12)
Pt2 0.03169(13) 0.03266(14) 0.03044(13) 0.00095(15) -0.00257(15) 0.00373(12)
Au3 0.0409(2) 0.0366(2) 0.0444(2) -0.0029(2) 0.00696(15) -0.00065(14)
Au4 0.0390(2) 0.0466(2) 0.0449(2) -0.0020(2) 0.0074(2) -0.0023(2)
S1 0.0342(10) 0.0343(10) 0.0319(10) 0.0035(8) -0.0023(8) 0.0048(8)
S2 0.0360(10) 0.0405(11) 0.0312(10) 0.0033(8) -0.0001(8) 0.0051(9)
P1 0.0402(12) 0.0466(13) 0.0466(13) -0.0023(10) 0.0060(10) 0.0077(11)
P2 0.0444(12) 0.0398(12) 0.0438(13) 0.0053(10) -0.0059(10) 0.0068(10)
P3 0.0333(11) 0.0373(11) 0.0381(11) 0.0012(9) 0.0020(9) -0.0003(9)
P4 0.0405(12) 0.0381(11) 0.0368(11) 0.0002(9) -0.0083(10) 0.0072(10)
P5 0.0402(11) 0.0409(12) 0.0516(14) -0.0038(10) 0.0068(10) -0.0022(10)
P6 0.0399(11) 0.0477(12) 0.0570(13) -0.0061(13) 0.0109(12) -0.0034(10)
C1 0.076(7) 0.057(6) 0.056(6) -0.020(5) -0.007(6) 0.010(6)
C2 0.111(11) 0.115(12) 0.092(11) -0.048(9) 0.041(9) 0.002(10)
C3 0.154(16) 0.092(12) 0.104(13) -0.066(10) -0.020(12) 0.017(11)
C4 0.141(16) 0.072(10) 0.139(17) -0.024(11) -0.034(14) 0.014(10)
C5 0.085(9) 0.064(7) 0.104(10) 0.004(7) -0.039(8) -0.009(7)
C6 0.075(7) 0.035(5) 0.090(9) -0.001(5) -0.015(7) -0.003(5)
C7 0.061(6) 0.066(7) 0.044(6) 0.005(5) 0.019(5) 0.009(5)
C8 0.100(10) 0.097(10) 0.032(5) 0.000(6) 0.006(6) 0.031(7)
C9 0.112(12) 0.123(13) 0.054(8) 0.010(8) 0.002(8) -0.001(10)
C10 0.165(18) 0.147(16) 0.067(9) 0.059(10) 0.025(11) 0.051(14)
C11 0.094(11) 0.136(14) 0.107(12) 0.074(11) 0.004(10) -0.015(9)
C12 0.090(9) 0.095(10) 0.073(9) 0.020(7) -0.003(7) -0.015(8)
C13 0.042(5) 0.070(7) 0.072(7) 0.022(6) 0.011(5) 0.018(5)
C14 0.045(6) 0.092(8) 0.086(8) 0.005(7) 0.004(6) -0.001(6)
C15 0.063(8) 0.109(11) 0.097(10) 0.019(9) -0.003(8) 0.001(8)
C16 0.056(9) 0.143(17) 0.157(18) 0.075(14) 0.003(10) -0.015(10)
C17 0.102(13) 0.119(14) 0.166(18) 0.058(13) 0.067(13) 0.075(11)
C18 0.088(10) 0.088(10) 0.116(12) -0.002(9) 0.032(9) 0.030(8)
C19 0.044(5) 0.059(6) 0.071(7) 0.029(5) 0.014(5) 0.006(5)
C20 0.076(9) 0.146(14) 0.118(13) 0.087(11) 0.006(8) 0.005(9)
C21 0.096(12) 0.136(15) 0.193(21) 0.120(15) 0.010(12) -0.017(11)
C22 0.068(9) 0.114(12) 0.194(19) 0.090(13) 0.034(11) -0.007(9)
C23 0.071(7) 0.081(8) 0.107(10) 0.021(8) 0.019(7) -0.007(7)
C24 0.048(5) 0.047(5) 0.078(7) 0.012(5) 0.014(5) 0.006(4)
C25 0.081(8) 0.055(6) 0.060(7) -0.015(5) -0.030(6) 0.038(6)
C26 0.098(10) 0.085(9) 0.063(8) -0.007(7) -0.015(7) 0.039(8)
C27 0.314(35) 0.133(16) 0.038(7) -0.020(10) -0.048(14) 0.137(20)
C28 0.190(25) 0.088(13) 0.150(23) -0.039(15) -0.098(21) 0.061(14)
C29 0.190(22) 0.086(12) 0.115(15) -0.035(11) -0.076(16) 0.000(12)
C30 0.135(12) 0.056(7) 0.086(9) 0.003(7) -0.056(9) -0.006(8)
C31 0.053(6) 0.042(5) 0.073(7) 0.017(5) 0.003(5) 0.012(4)
C32 0.054(7) 0.069(8) 0.176(16) 0.025(9) -0.028(9) 0.003(6)
C33 0.048(8) 0.158(18) 0.292(30) 0.059(21) -0.031(13) 0.042(10)
C34 0.153(19) 0.087(12) 0.183(21) 0.044(13) 0.085(17) 0.061(13)
C35 0.119(13) 0.104(12) 0.130(14) -0.010(10) -0.001(11) 0.079(11)
C36 0.106(10) 0.053(7) 0.103(10) -0.008(6) -0.019(8) 0.030(7)
C37 0.040(5) 0.038(5) 0.064(6) -0.011(4) 0.011(4) 0.001(4)
C38 0.046(5) 0.047(5) 0.094(9) 0.010(5) -0.003(5) -0.003(4)
C39 0.054(6) 0.062(7) 0.112(11) 0.005(7) 0.010(7) 0.017(6)
C40 0.059(6) 0.041(5) 0.108(10) -0.009(6) 0.008(6) 0.008(5)
C41 0.074(8) 0.036(6) 0.156(14) -0.010(7) 0.015(8) -0.001(5)
C42 0.055(6) 0.045(6) 0.095(8) 0.000(5) 0.008(6) -0.002(5)
C43 0.050(5) 0.041(5) 0.045(5) 0.007(4) -0.009(4) -0.006(4)
C44 0.056(6) 0.038(5) 0.059(6) 0.003(4) -0.010(4) -0.002(4)
C45 0.114(10) 0.047(6) 0.068(8) -0.009(5) -0.027(7) 0.006(7)
C46 0.070(7) 0.044(6) 0.101(9) 0.005(6) -0.017(7) -0.012(5)
C47 0.041(5) 0.070(7) 0.117(11) 0.025(8) 0.013(7) -0.008(5)
C48 0.057(6) 0.048(6) 0.093(8) 0.003(6) 0.005(6) -0.004(5)
C49 0.044(5) 0.070(6) 0.035(5) -0.009(4) 0.007(4) -0.008(5)
C50 0.082(9) 0.126(12) 0.058(8) -0.010(8) 0.006(7) -0.014(8)
C51 0.093(11) 0.175(18) 0.050(8) -0.037(10) -0.007(7) -0.016(12)
C52 0.079(10) 0.258(27) 0.046(8) -0.016(13) -0.006(7) -0.037(14)
C53 0.077(9) 0.158(16) 0.086(10) 0.064(11) -0.002(8) 0.019(10)
C54 0.086(8) 0.077(8) 0.053(7) 0.017(6) 0.005(6) -0.008(6)
C55 0.051(5) 0.034(4) 0.037(5) -0.003(4) -0.006(4) -0.003(4)
C56 0.062(6) 0.044(5) 0.063(6) -0.013(5) -0.008(5) 0.007(5)
C57 0.095(9) 0.057(7) 0.073(8) -0.008(6) -0.013(7) 0.012(6)
C58 0.088(8) 0.078(8) 0.074(8) -0.045(7) -0.013(7) 0.006(7)
C59 0.081(8) 0.077(8) 0.063(7) -0.019(6) -0.029(6) 0.008(6)
C60 0.070(7) 0.051(6) 0.056(6) 0.000(5) -0.018(5) 0.003(5)
C61 0.052(6) 0.055(6) 0.037(5) -0.006(4) -0.012(4) 0.012(5)
C62 0.040(5) 0.061(6) 0.074(7) -0.004(5) -0.015(5) 0.005(5)
C63 0.062(7) 0.099(10) 0.092(10) -0.008(8) -0.009(7) 0.012(7)
C64 0.054(8) 0.110(11) 0.116(12) -0.009(9) -0.007(7) 0.029(8)
C65 0.096(11) 0.078(9) 0.127(13) 0.004(9) 0.000(9) 0.049(9)
C66 0.057(6) 0.059(7) 0.106(10) 0.003(6) 0.004(6) 0.025(6)
C67 0.053(5) 0.043(5) 0.038(5) 0.001(4) -0.014(4) 0.000(4)
C68 0.070(7) 0.039(5) 0.073(7) 0.011(5) -0.006(6) -0.002(5)
C69 0.089(8) 0.058(6) 0.071(8) 0.020(6) -0.010(7) -0.010(6)
C70 0.092(10) 0.092(10) 0.074(9) 0.025(7) 0.002(7) -0.016(8)
C71 0.078(8) 0.125(12) 0.053(7) 0.024(7) 0.008(6) 0.002(8)
C72 0.059(6) 0.063(7) 0.064(7) 0.013(5) -0.007(5) -0.008(5)
C73 0.056(6) 0.038(5) 0.053(5) 0.001(4) 0.005(4) -0.006(4)
C74 0.053(6) 0.052(6) 0.079(8) 0.007(5) 0.005(5) 0.000(5)
C75 0.071(7) 0.086(8) 0.074(9) 0.026(6) 0.005(6) 0.003(7)
C76 0.093(9) 0.067(8) 0.114(12) 0.028(8) -0.001(9) 0.029(7)
C77 0.106(11) 0.048(7) 0.181(18) 0.023(9) -0.009(12) 0.005(8)
C78 0.076(7) 0.050(6) 0.105(10) 0.011(6) -0.013(7) -0.017(6)
C79 0.052(5) 0.050(5) 0.044(5) -0.001(4) 0.008(4) 0.003(4)
C80 0.057(6) 0.065(7) 0.063(7) -0.003(5) 0.012(5) -0.007(5)
C81 0.088(9) 0.088(9) 0.053(7) 0.001(6) 0.004(6) 0.007(7)
C82 0.070(7) 0.099(10) 0.051(6) -0.003(7) 0.004(6) 0.013(7)
C83 0.106(10) 0.066(7) 0.078(9) -0.027(7) 0.004(8) -0.006(7)
C84 0.085(8) 0.067(7) 0.074(8) -0.006(6) 0.003(7) -0.021(6)
C85 0.039(5) 0.056(5) 0.059(6) -0.016(5) 0.015(4) -0.003(4)
C86 0.046(5) 0.050(5) 0.089(9) -0.016(5) 0.020(5) -0.011(4)
C87 0.072(8) 0.092(9) 0.107(11) -0.022(8) 0.032(8) 0.002(7)
C88 0.094(12) 0.078(10) 0.140(16) -0.006(10) 0.063(11) 0.016(9)
C89 0.053(8) 0.067(9) 0.193(21) -0.039(11) 0.025(10) 0.006(7)
C90 0.061(8) 0.110(11) 0.133(15) -0.018(10) -0.010(8) 0.016(8)
C91 0.065(7) 0.100(10) 0.101(10) -0.036(8) -0.008(7) 0.016(7)
C92 0.068(7) 0.055(6) 0.059(7) 0.003(5) 0.021(5) -0.003(5)
C93 0.091(10) 0.077(9) 0.124(13) 0.035(9) -0.007(10) -0.020(8)
C94 0.170(18) 0.098(12) 0.125(15) 0.037(11) -0.035(14) -0.013(13)
C95 0.164(18) 0.061(9) 0.123(14) 0.026(9) 0.028(13) -0.010(11)
C96 0.118(13) 0.071(9) 0.127(14) -0.032(9) 0.048(11) -0.027(9)
C97 0.088(8) 0.050(6) 0.103(9) -0.008(6) 0.048(8) -0.015(6)
P7 0.048(2) 0.083(2) 0.088(2) -0.012(2) 0.006(2) -0.0042(15)
P8 0.081(2) 0.056(2) 0.059(2) -0.0003(13) -0.0110(15) 0.0032(14)

loop_
_atom_site_label
_atom_site_type_symbol
_atom_site_fract_x
_atom_site_fract_y
_atom_site_fract_z
_atom_site_U_iso_or_equiv
_atom_site_thermal_displace_type
_atom_site_occupancy
_atom_site_calc_flag
_atom_site_refinement_flags
_atom_site_disorder_group
Pt1 Pt 0.874577(8) 0.45003(2) 0.93844(2) 0.03292(7) Uani 1 d . .
Pt2 Pt 0.782112(8) 0.55198(2) 0.93783(2) 0.03160(7) Uani 1 d . .
Au3 Au 0.854751(10) 0.64345(2) 1.04266(2) 0.04063(8) Uani 1 d . .
Au4 Au 0.890310(10) 0.64478(2) 0.90094(2) 0.04350(9) Uani 1 d . .
S1 S 0.82974(6) 0.50968(12) 1.02573(10) 0.0335(4) Uani 1 d . .
S2 S 0.84174(6) 0.54693(12) 0.86219(10) 0.0359(4) Uani 1 d . .
P1 P 0.90799(7) 0.3906(2) 0.84299(13) 0.0445(5) Uani 1 d . .
P2 P 0.89636(7) 0.36541(14) 1.02934(12) 0.0427(5) Uani 1 d . .
P3 P 0.72825(7) 0.55048(13) 1.01824(12) 0.0362(5) Uani 1 d . .
P4 P 0.74477(7) 0.58099(14) 0.83709(12) 0.0385(5) Uani 1 d . .
P5 P 0.88504(7) 0.76976(14) 1.06106(13) 0.0442(5) Uani 1 d . .
P6 P 0.94177(7) 0.73441(14) 0.9348(2) 0.0482(5) Uani 1 d . .
C1 C 0.8806(4) 0.2959(7) 0.8138(6) 0.063(3) Uani 1 d . .
C2 C 0.8866(5) 0.2586(10) 0.7493(8) 0.106(5) Uani 1 d . .
H2A H 0.9048(5) 0.2818(10) 0.7166(8) 0.127 Uiso 1 calc R .
C3 C 0.8645(6) 0.1840(11) 0.7330(10) 0.117(6) Uani 1 d . .
H3A H 0.8696(6) 0.1578(11) 0.6901(10) 0.140 Uiso 1 calc R .
C4 C 0.8358(7) 0.1493(10) 0.7784(11) 0.117(6) Uani 1 d . .
H4A H 0.8232(7) 0.0984(10) 0.7691(11) 0.141 Uiso 1 calc R .
C5 C 0.8269(4) 0.1938(8) 0.8382(8) 0.085(4) Uani 1 d . .
H5A H 0.8054(4) 0.1755(8) 0.8674(8) 0.102 Uiso 1 calc R .
C6 C 0.8485(3) 0.2647(6) 0.8567(7) 0.067(3) Uani 1 d . .
H6A H 0.8417(3) 0.2923(6) 0.8983(7) 0.080 Uiso 1 calc R .
C7 C 0.9093(3) 0.4557(6) 0.7622(5) 0.057(3) Uani 1 d . .
C8 C 0.8751(4) 0.4564(8) 0.7147(6) 0.076(4) Uani 1 d . .
H8A H 0.8518(4) 0.4234(8) 0.7234(6) 0.091 Uiso 1 calc R .
C9 C 0.8767(5) 0.5058(10) 0.6563(8) 0.096(4) Uani 1 d . .
H9A H 0.8539(5) 0.5074(10) 0.6259(8) 0.116 Uiso 1 calc R .
C10 C 0.9098(7) 0.5515(11) 0.6422(8) 0.126(7) Uani 1 d . .
H10A H 0.9110(7) 0.5806(11) 0.5998(8) 0.152 Uiso 1 calc R .
C11 C 0.9438(5) 0.5571(10) 0.6904(9) 0.112(6) Uani 1 d . .
H11A H 0.9658(5) 0.5937(10) 0.6822(9) 0.135 Uiso 1 calc R .
C12 C 0.9434(4) 0.5065(9) 0.7498(7) 0.086(4) Uani 1 d . .
H12A H 0.9658(4) 0.5069(9) 0.7811(7) 0.103 Uiso 1 calc R .
C13 C 0.9634(3) 0.3642(7) 0.8571(6) 0.061(3) Uani 1 d . .
C14 C 0.9867(3) 0.4155(8) 0.8968(7) 0.074(3) Uani 1 d . .
H14A H 0.9747(3) 0.4617(8) 0.9184(7) 0.089 Uiso 1 calc R .
C15 C 1.0286(4) 0.3992(10) 0.9052(9) 0.090(4) Uani 1 d . .
H15A H 1.0440(4) 0.4347(10) 0.9339(9) 0.108 Uiso 1 calc R .
C16 C 1.0473(5) 0.3391(14) 0.8767(12) 0.119(7) Uani 1 d . .
H16A H 1.0759(5) 0.3324(14) 0.8829(12) 0.142 Uiso 1 calc R .
C17 C 1.0258(6) 0.2853(12) 0.8372(11) 0.129(8) Uani 1 d . .
H17A H 1.0390(6) 0.2390(12) 0.8180(11) 0.155 Uiso 1 calc R .
C18 C 0.9822(5) 0.2990(9) 0.8246(9) 0.097(5) Uani 1 d . .
H18A H 0.9672(5) 0.2641(9) 0.7948(9) 0.117 Uiso 1 calc R .
C19 C 0.8549(3) 0.2949(6) 1.0581(6) 0.058(3) Uani 1 d . .
C20 C 0.8652(4) 0.2278(10) 1.1014(9) 0.113(6) Uani 1 d . .
H20A H 0.8920(4) 0.2228(10) 1.1196(9) 0.136 Uiso 1 calc R .
C21 C 0.8353(5) 0.1687(11) 1.1172(11) 0.142(9) Uani 1 d . .
H21A H 0.8422(5) 0.1253(11) 1.1475(11) 0.170 Uiso 1 calc R .
C22 C 0.7970(5) 0.1718(10) 1.0904(11) 0.125(7) Uani 1 d . .
H22A H 0.7778(5) 0.1304(10) 1.1016(11) 0.151 Uiso 1 calc R .
C23 C 0.7853(4) 0.2360(8) 1.0463(8) 0.086(4) Uani 1 d . .
H23A H 0.7587(4) 0.2385(8) 1.0270(8) 0.104 Uiso 1 calc R .
C24 C 0.8153(3) 0.2975(6) 1.0318(6) 0.058(3) Uani 1 d . .
H24A H 0.8079(3) 0.3418(6) 1.0030(6) 0.069 Uiso 1 calc R .
C25 C 0.9081(4) 0.4342(7) 1.1042(6) 0.065(3) Uani 1 d . .
C26 C 0.8856(5) 0.4342(9) 1.1649(7) 0.082(4) Uani 1 d . .
H26A H 0.8642(5) 0.3962(9) 1.1723(7) 0.099 Uiso 1 calc R .
C27 C 0.8963(10) 0.4963(14) 1.2182(8) 0.162(12) Uani 1 d . .
H27A H 0.8819(10) 0.4983(14) 1.2608(8) 0.194 Uiso 1 calc R .
C28 C 0.9278(8) 0.5513(12) 1.2048(16) 0.143(11) Uani 1 d . .
H28A H 0.9335(8) 0.5917(12) 1.2385(16) 0.171 Uiso 1 calc R .
C29 C 0.9506(8) 0.5504(10) 1.1463(12) 0.130(8) Uani 1 d . .
H29A H 0.9728(8) 0.5870(10) 1.1398(12) 0.156 Uiso 1 calc R .
C30 C 0.9402(5) 0.4944(7) 1.0973(8) 0.093(5) Uani 1 d . .
H30A H 0.9552(5) 0.4948(7) 1.0553(8) 0.111 Uiso 1 calc R .
C31 C 0.9403(3) 0.2927(6) 1.0215(6) 0.056(3) Uani 1 d . .
C32 C 0.9774(4) 0.3020(8) 1.0557(10) 0.100(5) Uani 1 d . .
H32A H 0.9822(4) 0.3499(8) 1.0821(10) 0.120 Uiso 1 calc R .
C33 C 1.0084(4) 0.2406(14) 1.0519(16) 0.166(10) Uani 1 d . .
H33A H 1.0325(4) 0.2440(14) 1.0793(16) 0.199 Uiso 1 calc R .
C34 C 1.0019(7) 0.1729(12) 1.0047(13) 0.141(9) Uani 1 d . .
H34A H 1.0237(7) 0.1364(12) 0.9953(13) 0.169 Uiso 1 calc R .
C35 C 0.9652(6) 0.1610(11) 0.9737(10) 0.118(6) Uani 1 d . .
H35A H 0.9600(6) 0.1130(11) 0.9479(10) 0.141 Uiso 1 calc R .
C36 C 0.9347(5) 0.2219(7) 0.9808(7) 0.087(4) Uani 1 d . .
H36A H 0.9094(5) 0.2148(7) 0.9573(7) 0.105 Uiso 1 calc R .
C37 C 0.6995(3) 0.6487(5) 1.0191(5) 0.047(2) Uani 1 d . .
C38 C 0.6564(3) 0.6556(6) 1.0270(6) 0.062(3) Uani 1 d . .
H38A H 0.6399(3) 0.6082(6) 1.0295(6) 0.075 Uiso 1 calc R .
C39 C 0.6383(4) 0.7342(7) 1.0310(8) 0.076(4) Uani 1 d . .
H39A H 0.6095(4) 0.7386(7) 1.0345(8) 0.091 Uiso 1 calc R .
C40 C 0.6617(3) 0.8048(6) 1.0300(7) 0.069(3) Uani 1 d . .
H40A H 0.6495(3) 0.8567(6) 1.0361(7) 0.083 Uiso 1 calc R .
C41 C 0.7034(4) 0.7975(6) 1.0200(8) 0.089(4) Uani 1 d . .
H41A H 0.7198(4) 0.8452(6) 1.0190(8) 0.106 Uiso 1 calc R .
C42 C 0.7220(3) 0.7215(6) 1.0112(7) 0.065(3) Uani 1 d . .
H42A H 0.7502(3) 0.7187(6) 0.9998(7) 0.078 Uiso 1 calc R .
C43 C 0.6926(3) 0.4616(5) 1.0094(5) 0.046(2) Uani 1 d . .
C44 C 0.7039(3) 0.3973(5) 0.9646(5) 0.051(2) Uani 1 d . .
H44A H 0.7280(3) 0.4013(5) 0.9375(5) 0.061 Uiso 1 calc R .
C45 C 0.6791(4) 0.3271(7) 0.9606(6) 0.076(4) Uani 1 d . .
H45A H 0.6867(4) 0.2841(7) 0.9304(6) 0.091 Uiso 1 calc R .
C46 C 0.6424(4) 0.3196(7) 1.0016(7) 0.072(3) Uani 1 d . .
H46A H 0.6253(4) 0.2731(7) 0.9977(7) 0.086 Uiso 1 calc R .
C47 C 0.6330(3) 0.3833(7) 1.0474(8) 0.076(4) Uani 1 d . .
H47A H 0.6093(3) 0.3791(7) 1.0757(8) 0.091 Uiso 1 calc R .
C48 C 0.6573(3) 0.4523(6) 1.0525(7) 0.066(3) Uani 1 d . .
H48A H 0.6504(3) 0.4937(6) 1.0847(7) 0.079 Uiso 1 calc R .
C49 C 0.7451(3) 0.5363(6) 1.1108(5) 0.050(2) Uani 1 d . .
C50 C 0.7544(4) 0.6073(10) 1.1546(7) 0.089(4) Uani 1 d . .
H50A H 0.7494(4) 0.6604(10) 1.1371(7) 0.106 Uiso 1 calc R .
C51 C 0.7694(5) 0.5991(14) 1.2175(8) 0.106(6) Uani 1 d . .
H51A H 0.7761(5) 0.6462(14) 1.2435(8) 0.127 Uiso 1 calc R .
C52 C 0.7754(5) 0.5213(17) 1.2467(8) 0.127(8) Uani 1 d . .
H52A H 0.7848(5) 0.5156(17) 1.2929(8) 0.153 Uiso 1 calc R .
C53 C 0.7672(4) 0.4509(12) 1.2050(9) 0.107(6) Uani 1 d . .
H53A H 0.7721(4) 0.3981(12) 1.2231(9) 0.129 Uiso 1 calc R .
C54 C 0.7517(4) 0.4596(8) 1.1370(6) 0.072(3) Uani 1 d . .
H54A H 0.7459(4) 0.4129(8) 1.1097(6) 0.087 Uiso 1 calc R .
C55 C 0.7401(3) 0.4917(5) 0.7783(4) 0.041(2) Uani 1 d . .
C56 C 0.7647(3) 0.4188(6) 0.7885(6) 0.056(2) Uani 1 d . .
H56A H 0.7825(3) 0.4150(6) 0.8272(6) 0.067 Uiso 1 calc R .
C57 C 0.7620(4) 0.3517(7) 0.7398(6) 0.075(3) Uani 1 d . .
H57A H 0.7779(4) 0.3040(7) 0.7462(6) 0.090 Uiso 1 calc R .
C58 C 0.7355(4) 0.3585(7) 0.6833(7) 0.080(4) Uani 1 d . .
H58A H 0.7336(4) 0.3152(7) 0.6509(7) 0.096 Uiso 1 calc R .
C59 C 0.7109(4) 0.4306(7) 0.6737(6) 0.074(3) Uani 1 d . .
H59A H 0.6928(4) 0.4344(7) 0.6355(6) 0.088 Uiso 1 calc R .
C60 C 0.7139(3) 0.4950(6) 0.7208(5) 0.059(3) Uani 1 d . .
H60A H 0.6977(3) 0.5423(6) 0.7138(5) 0.071 Uiso 1 calc R .
C61 C 0.6898(3) 0.6195(6) 0.8416(5) 0.048(2) Uani 1 d . .
C62 C 0.6582(3) 0.5625(7) 0.8586(6) 0.059(3) Uani 1 d . .
H62A H 0.6645(3) 0.5068(7) 0.8666(6) 0.070 Uiso 1 calc R .
C63 C 0.6190(4) 0.5896(9) 0.8631(7) 0.084(4) Uani 1 d . .
H63A H 0.5980(4) 0.5513(9) 0.8728(7) 0.101 Uiso 1 calc R .
C64 C 0.6082(4) 0.6715(10) 0.8542(9) 0.093(4) Uani 1 d . .
H64A H 0.5805(4) 0.6881(10) 0.8574(9) 0.112 Uiso 1 calc R .
C65 C 0.6395(5) 0.7292(9) 0.8400(9) 0.100(5) Uani 1 d . .
H65A H 0.6332(5) 0.7854(9) 0.8352(9) 0.120 Uiso 1 calc R .
C66 C 0.6805(3) 0.7012(7) 0.8333(7) 0.074(3) Uani 1 d . .
H66A H 0.7017(3) 0.7389(7) 0.8230(7) 0.089 Uiso 1 calc R .
C67 C 0.7737(3) 0.6600(5) 0.7862(5) 0.044(2) Uani 1 d . .
C68 C 0.7840(3) 0.7348(6) 0.8180(6) 0.061(3) Uani 1 d . .
H68A H 0.7759(3) 0.7438(6) 0.8645(6) 0.073 Uiso 1 calc R .
C69 C 0.8059(4) 0.7963(7) 0.7837(6) 0.073(3) Uani 1 d . .
H69A H 0.8119(4) 0.8460(7) 0.8067(6) 0.087 Uiso 1 calc R .
C70 C 0.8187(4) 0.7840(9) 0.7155(7) 0.086(4) Uani 1 d . .
H70A H 0.8336(4) 0.8252(9) 0.6920(7) 0.103 Uiso 1 calc R .
C71 C 0.8096(4) 0.7113(10) 0.6822(6) 0.086(4) Uani 1 d . .
H71A H 0.8180(4) 0.7038(10) 0.6357(6) 0.103 Uiso 1 calc R .
C72 C 0.7872(3) 0.6457(7) 0.7173(6) 0.062(3) Uani 1 d . .
H72A H 0.7820(3) 0.5954(7) 0.6947(6) 0.074 Uiso 1 calc R .
C73 C 0.8615(3) 0.8581(5) 1.0154(5) 0.049(2) Uani 1 d . .
C74 C 0.8219(3) 0.8490(6) 0.9881(6) 0.061(3) Uani 1 d . .
H74A H 0.8087(3) 0.7976(6) 0.9899(6) 0.074 Uiso 1 calc R .
C75 C 0.8014(4) 0.9176(8) 0.9574(6) 0.077(3) Uani 1 d . .
H75A H 0.7747(4) 0.9117(8) 0.9389(6) 0.092 Uiso 1 calc R .
C76 C 0.8207(5) 0.9907(8) 0.9552(8) 0.091(4) Uani 1 d . .
H76A H 0.8074(5) 1.0359(8) 0.9343(8) 0.110 Uiso 1 calc R .
C77 C 0.8613(5) 1.0012(8) 0.9842(10) 0.112(6) Uani 1 d . .
H77A H 0.8738(5) 1.0533(8) 0.9856(10) 0.134 Uiso 1 calc R .
C78 C 0.8813(4) 0.9334(7) 1.0096(7) 0.077(3) Uani 1 d . .
H78A H 0.9091(4) 0.9380(7) 1.0233(7) 0.092 Uiso 1 calc R .
C79 C 0.8880(3) 0.7984(6) 1.1527(5) 0.049(2) Uani 1 d . .
C80 C 0.8651(3) 0.7522(7) 1.2037(6) 0.062(3) Uani 1 d . .
H80A H 0.8505(3) 0.7047(7) 1.1905(6) 0.074 Uiso 1 calc R .
C81 C 0.8648(4) 0.7786(9) 1.2725(6) 0.076(3) Uani 1 d . .
H81A H 0.8498(4) 0.7474(9) 1.3052(6) 0.092 Uiso 1 calc R .
C82 C 0.8849(4) 0.8473(8) 1.2956(7) 0.073(3) Uani 1 d . .
H82A H 0.8834(4) 0.8632(8) 1.3427(7) 0.088 Uiso 1 calc R .
C83 C 0.9076(5) 0.8930(8) 1.2479(7) 0.083(4) Uani 1 d . .
H83A H 0.9215(5) 0.9407(8) 1.2625(7) 0.100 Uiso 1 calc R .
C84 C 0.9098(4) 0.8685(7) 1.1792(7) 0.075(3) Uani 1 d . .
H84A H 0.9264(4) 0.8990(7) 1.1484(7) 0.091 Uiso 1 calc R .
C85 C 0.9396(3) 0.7605(6) 1.0291(5) 0.052(2) Uani 1 d . .
H85A H 0.9540(3) 0.8127(6) 1.0370(5) 0.062 Uiso 1 calc R .
H85B H 0.9539(3) 0.7178(6) 1.0559(5) 0.062 Uiso 1 calc R .
C86 C 0.9931(3) 0.6862(6) 0.9248(6) 0.061(3) Uani 1 d . .
C87 C 1.0061(4) 0.6706(8) 0.8552(8) 0.091(4) Uani 1 d . .
H87A H 0.9898(4) 0.6873(8) 0.8172(8) 0.109 Uiso 1 calc R .
C88 C 1.0446(5) 0.6288(9) 0.8438(11) 0.104(6) Uani 1 d . .
H88A H 1.0525(5) 0.6177(9) 0.7975(11) 0.125 Uiso 1 calc R .
C89 C 1.0675(4) 0.6070(9) 0.8906(13) 0.104(6) Uani 1 d . .
H89A H 1.0927(4) 0.5816(9) 0.8796(13) 0.125 Uiso 1 calc R .
C90 C 1.0567(4) 0.6189(10) 0.9601(10) 0.101(5) Uani 1 d . .
H90A H 1.0737(4) 0.5986(10) 0.9960(10) 0.122 Uiso 1 calc R .
C91 C 1.0185(4) 0.6639(9) 0.9774(8) 0.089(4) Uani 1 d . .
H91A H 1.0119(4) 0.6766(9) 1.0240(8) 0.106 Uiso 1 calc R .
C92 C 0.9439(4) 0.8346(6) 0.8855(6) 0.061(3) Uani 1 d . .
C93 C 0.9138(5) 0.8515(8) 0.8382(9) 0.098(5) Uani 1 d . .
H93A H 0.8932(5) 0.8126(8) 0.8281(9) 0.117 Uiso 1 calc R .
C94 C 0.9143(7) 0.9296(11) 0.8041(10) 0.131(7) Uani 1 d . .
H94A H 0.8930(7) 0.9445(11) 0.7732(10) 0.157 Uiso 1 calc R .
C95 C 0.9449(7) 0.9800(9) 0.8168(10) 0.116(6) Uani 1 d . .
H95A H 0.9448(7) 1.0316(9) 0.7946(10) 0.139 Uiso 1 calc R .
C96 C 0.9791(6) 0.9606(9) 0.8635(10) 0.106(5) Uani 1 d . .
H96A H 1.0014(6) 0.9970(9) 0.8690(10) 0.127 Uiso 1 calc R .
C97 C 0.9776(4) 0.8877(7) 0.8991(8) 0.080(4) Uani 1 d . .
H97A H 0.9983(4) 0.8734(7) 0.9315(8) 0.096 Uiso 1 calc R .
P7 P 1.03489(9) 0.9370(2) 1.0955(2) 0.0728(8) Uani 1 d . .
F1 F 1.0180(4) 0.9121(8) 1.1688(7) 0.161(4) Uiso 1 d . .
F2 F 1.0358(3) 1.0314(6) 1.1221(6) 0.132(3) Uiso 1 d . .
F3 F 1.0516(3) 0.9712(6) 1.0211(6) 0.134(3) Uiso 1 d . .
F4 F 1.0356(4) 0.8472(7) 1.0667(7) 0.150(4) Uiso 1 d . .
F5 F 0.9897(3) 0.9493(5) 1.0634(5) 0.101(2) Uiso 1 d . .
F6 F 1.0796(3) 0.9278(6) 1.1233(6) 0.134(3) Uiso 1 d . .
P8 P 0.82161(10) 0.5619(2) 1.4526(2) 0.0653(8) Uani 1 d . .
F7 F 0.7804(5) 0.5948(10) 1.4251(9) 0.222(6) Uiso 1 d . .
F8 F 0.8586(4) 0.5182(7) 1.4833(6) 0.148(4) Uiso 1 d . .
F9 F 0.8198(4) 0.6314(8) 1.5033(8) 0.172(5) Uiso 1 d . .
F10 F 0.8432(5) 0.6102(10) 1.3915(9) 0.210(6) Uiso 1 d . .
F11 F 0.7999(4) 0.5112(8) 1.5157(7) 0.166(4) Uiso 1 d . .
F12 F 0.8245(5) 0.4902(11) 1.4026(10) 0.232(7) Uiso 1 d . .

loop_
_atom_type_symbol
_atom_type_description
_atom_type_scat_dispersion_real
_atom_type_scat_dispersion_imag
_atom_type_scat_source
C C 0.0033 0.0016 'International Tables Vol C Tables 4.2.6.8 and 6.1.1.4'
H H 0.0000 0.0000 'International Tables Vol C Tables 4.2.6.8 and 6.1.1.4'
F F 0.0171 0.0103 'International Tables Vol C Tables 4.2.6.8 and 6.1.1.4'
P P 0.1023 0.0942 'International Tables Vol C Tables 4.2.6.8 and 6.1.1.4'
S S 0.1246 0.1234 'International Tables Vol C Tables 4.2.6.8 and 6.1.1.4'
Pt Pt -1.7033 8.3905 'International Tables Vol C Tables 4.2.6.8 and 6.1.1.4'
Au Au -2.0133 8.8022 'International Tables Vol C Tables 4.2.6.8 and 6.1.1.4'

loop_
_geom_angle_atom_site_label_1
_geom_angle_atom_site_label_2
_geom_angle_atom_site_label_3
_geom_angle
_geom_angle_site_symmetry_1
_geom_angle_site_symmetry_3
_geom_angle_publ_flag
P2 Pt1 P1 101.54(8) . . ?
P2 Pt1 S2 168.05(8) . . ?
P1 Pt1 S2 90.06(8) . . ?
P2 Pt1 S1 84.40(7) . . ?
P1 Pt1 S1 170.52(8) . . ?
S2 Pt1 S1 83.72(6) . . ?
P2 Pt1 Au4 133.28(6) . . ?
P1 Pt1 Au4 98.96(6) . . ?
S2 Pt1 Au4 45.78(5) . . ?
S1 Pt1 Au4 81.82(5) . . ?
P4 Pt2 P3 99.23(8) . . ?
P4 Pt2 S1 168.71(7) . . ?
P3 Pt2 S1 90.89(7) . . ?
P4 Pt2 S2 85.75(7) . . ?
P3 Pt2 S2 174.77(7) . . ?
S1 Pt2 S2 84.01(7) . . ?
P5 Au3 S1 174.88(8) . . ?
P5 Au3 Au4 88.15(6) . . ?
S1 Au3 Au4 90.84(5) . . ?
P6 Au4 S2 175.54(7) . . ?
P6 Au4 Au3 91.64(7) . . ?
S2 Au4 Au3 91.36(5) . . ?
P6 Au4 Pt1 131.24(7) . . ?
S2 Au4 Pt1 46.77(5) . . ?
Au3 Au4 Pt1 74.411(12) . . ?
Au3 S1 Pt2 93.08(7) . . ?
Au3 S1 Pt1 105.08(8) . . ?
Pt2 S1 Pt1 90.96(7) . . ?
Au4 S2 Pt1 87.45(7) . . ?
Au4 S2 Pt2 108.80(8) . . ?
Pt1 S2 Pt2 90.71(7) . . ?
C1 P1 C13 108.2(5) . . ?
C1 P1 C7 103.3(5) . . ?
C13 P1 C7 103.1(5) . . ?
C1 P1 Pt1 110.9(4) . . ?
C13 P1 Pt1 115.4(4) . . ?
C7 P1 Pt1 115.0(3) . . ?
C19 P2 C25 106.9(6) . . ?
C19 P2 C31 100.8(4) . . ?
C25 P2 C31 106.8(5) . . ?
C19 P2 Pt1 111.6(3) . . ?
C25 P2 Pt1 106.4(3) . . ?
C31 P2 Pt1 123.2(3) . . ?
C37 P3 C43 111.0(4) . . ?
C37 P3 C49 104.2(5) . . ?
C43 P3 C49 99.9(4) . . ?
C37 P3 Pt2 112.0(3) . . ?
C43 P3 Pt2 114.5(3) . . ?
C49 P3 Pt2 114.2(3) . . ?
C55 P4 C67 105.3(4) . . ?
C55 P4 C61 102.2(4) . . ?
C67 P4 C61 105.6(4) . . ?
C55 P4 Pt2 112.9(3) . . ?
C67 P4 Pt2 108.2(3) . . ?
C61 P4 Pt2 121.3(3) . . ?
C79 P5 C73 106.2(4) . . ?
C79 P5 C85 106.6(4) . . ?
C73 P5 C85 107.3(5) . . ?
C79 P5 Au3 113.5(3) . . ?
C73 P5 Au3 116.4(3) . . ?
C85 P5 Au3 106.3(3) . . ?
C86 P6 C85 103.4(5) . . ?
C86 P6 C92 106.3(5) . . ?
C85 P6 C92 106.9(5) . . ?
C86 P6 Au4 110.7(3) . . ?
C85 P6 Au4 113.0(3) . . ?
C92 P6 Au4 115.6(4) . . ?
C2 C1 C6 117.4(12) . . ?
C2 C1 P1 124.2(11) . . ?
C6 C1 P1 118.1(8) . . ?
C1 C2 C3 119.4(15) . . ?
C4 C3 C2 122.4(15) . . ?
C3 C4 C5 116.4(15) . . ?
C4 C5 C6 122.4(16) . . ?
C5 C6 C1 121.2(13) . . ?
C12 C7 C8 119.9(11) . . ?
C12 C7 P1 119.4(9) . . ?
C8 C7 P1 120.6(9) . . ?
C9 C8 C7 119.3(14) . . ?
C10 C9 C8 121.3(16) . . ?
C9 C10 C11 121.4(13) . . ?
C12 C11 C10 118.4(14) . . ?
C7 C12 C11 119.4(13) . . ?
C14 C13 C18 118.7(11) . . ?
C14 C13 P1 118.4(8) . . ?
C18 C13 P1 122.7(11) . . ?
C13 C14 C15 119.4(13) . . ?
C16 C15 C14 124.2(17) . . ?
C15 C16 C17 119.3(16) . . ?
C16 C17 C18 119.8(16) . . ?
C13 C18 C17 118.5(16) . . ?
C24 C19 C20 117.2(10) . . ?
C24 C19 P2 123.2(7) . . ?
C20 C19 P2 118.9(9) . . ?
C21 C20 C19 119.7(13) . . ?
C22 C21 C20 122.1(14) . . ?
C21 C22 C23 120.7(13) . . ?
C22 C23 C24 117.3(13) . . ?
C19 C24 C23 123.0(10) . . ?
C26 C25 C30 117.7(12) . . ?
C26 C25 P2 123.0(11) . . ?
C30 C25 P2 119.2(10) . . ?
C25 C26 C27 117.4(18) . . ?
C28 C27 C26 119.2(21) . . ?
C29 C28 C27 123.8(22) . . ?
C30 C29 C28 116.7(23) . . ?
C29 C30 C25 125.3(19) . . ?
C32 C31 C36 117.9(11) . . ?
C32 C31 P2 124.1(10) . . ?
C36 C31 P2 117.9(9) . . ?
C31 C32 C33 121.1(16) . . ?
C32 C33 C34 117.7(17) . . ?
C35 C34 C33 121.2(16) . . ?
C34 C35 C36 118.7(18) . . ?
C31 C36 C35 122.7(14) . . ?
C42 C37 C38 117.5(8) . . ?
C42 C37 P3 117.8(7) . . ?
C38 C37 P3 124.8(7) . . ?
C39 C38 C37 119.4(9) . . ?
C40 C39 C38 121.8(10) . . ?
C41 C40 C39 118.3(10) . . ?
C40 C41 C42 121.5(10) . . ?
C41 C42 C37 121.0(10) . . ?
C44 C43 C48 119.2(9) . . ?
C44 C43 P3 118.2(7) . . ?
C48 C43 P3 122.1(7) . . ?
C45 C44 C43 119.4(10) . . ?
C44 C45 C46 121.3(11) . . ?
C47 C46 C45 117.7(10) . . ?
C48 C47 C46 121.7(11) . . ?
C47 C48 C43 120.6(11) . . ?
C54 C49 C50 118.7(11) . . ?
C54 C49 P3 120.6(8) . . ?
C50 C49 P3 120.6(9) . . ?
C51 C50 C49 121.8(17) . . ?
C50 C51 C52 120.9(17) . . ?
C51 C52 C53 118.6(14) . . ?
C52 C53 C54 120.6(15) . . ?
C49 C54 C53 119.4(13) . . ?
C60 C55 C56 118.4(8) . . ?
C60 C55 P4 120.2(7) . . ?
C56 C55 P4 121.4(7) . . ?
C55 C56 C57 120.2(10) . . ?
C58 C57 C56 118.9(11) . . ?
C57 C58 C59 120.7(10) . . ?
C60 C59 C58 119.9(10) . . ?
C59 C60 C55 121.9(10) . . ?
C66 C61 C62 120.1(9) . . ?
C66 C61 P4 121.5(8) . . ?
C62 C61 P4 118.3(7) . . ?
C63 C62 C61 118.7(11) . . ?
C62 C63 C64 123.0(14) . . ?
C63 C64 C65 118.7(12) . . ?
C66 C65 C64 118.8(12) . . ?
C61 C66 C65 120.6(12) . . ?
C68 C67 C72 118.4(9) . . ?
C68 C67 P4 119.4(8) . . ?
C72 C67 P4 122.2(7) . . ?
C69 C68 C67 122.7(11) . . ?
C68 C69 C70 119.7(12) . . ?
C71 C70 C69 119.7(12) . . ?
C70 C71 C72 121.6(12) . . ?
C67 C72 C71 117.8(11) . . ?
C74 C73 C78 119.4(10) . . ?
C74 C73 P5 118.4(7) . . ?
C78 C73 P5 122.2(8) . . ?
C73 C74 C75 120.1(10) . . ?
C76 C75 C74 119.2(12) . . ?
C75 C76 C77 121.2(12) . . ?
C78 C77 C76 118.4(13) . . ?
C77 C78 C73 121.3(12) . . ?
C80 C79 C84 115.4(10) . . ?
C80 C79 P5 119.6(7) . . ?
C84 C79 P5 124.9(8) . . ?
C81 C80 C79 119.1(11) . . ?
C82 C81 C80 124.0(12) . . ?
C81 C82 C83 118.5(12) . . ?
C84 C83 C82 120.1(12) . . ?
C83 C84 C79 122.9(12) . . ?
P6 C85 P5 111.8(5) . . ?
C91 C86 C87 118.2(11) . . ?
C91 C86 P6 125.8(9) . . ?
C87 C86 P6 116.1(10) . . ?
C86 C87 C88 119.0(15) . . ?
C89 C88 C87 123.7(18) . . ?
C88 C89 C90 120.8(15) . . ?
C89 C90 C91 119.7(15) . . ?
C86 C91 C90 118.5(13) . . ?
C93 C92 C97 123.5(11) . . ?
C93 C92 P6 118.9(9) . . ?
C97 C92 P6 117.6(10) . . ?
C92 C93 C94 118.5(14) . . ?
C95 C94 C93 118.7(18) . . ?
C94 C95 C96 123.6(15) . . ?
C97 C96 C95 117.8(14) . . ?
C96 C97 C92 117.6(15) . . ?
F6 P7 F1 89.7(6) . . ?
F6 P7 F4 91.0(6) . . ?
F1 P7 F4 94.6(7) . . ?
F6 P7 F5 177.0(6) . . ?
F1 P7 F5 93.2(6) . . ?
F4 P7 F5 89.7(5) . . ?
F6 P7 F2 88.0(6) . . ?
F1 P7 F2 88.3(6) . . ?
F4 P7 F2 177.0(6) . . ?
F5 P7 F2 91.2(5) . . ?
F6 P7 F3 91.4(6) . . ?
F1 P7 F3 175.0(7) . . ?
F4 P7 F3 90.3(6) . . ?
F5 P7 F3 85.7(5) . . ?
F2 P7 F3 86.9(5) . . ?
F12 P8 F9 178.2(9) . . ?
F12 P8 F8 80.5(8) . . ?
F9 P8 F8 97.7(7) . . ?
F12 P8 F7 96.0(9) . . ?
F9 P8 F7 85.7(8) . . ?
F8 P8 F7 171.4(8) . . ?
F12 P8 F10 83.5(9) . . ?
F9 P8 F10 97.1(8) . . ?
F8 P8 F10 99.9(7) . . ?
F7 P8 F10 87.5(8) . . ?
F12 P8 F11 96.1(8) . . ?
F9 P8 F11 83.3(7) . . ?
F8 P8 F11 79.4(6) . . ?
F7 P8 F11 93.2(8) . . ?
F10 P8 F11 179.2(7) . . ?

loop_
_geom_bond_atom_site_label_1
_geom_bond_atom_site_label_2
_geom_bond_distance
_geom_bond_site_symmetry_2
_geom_bond_publ_flag
Pt1 P2 2.303(2) . ?
Pt1 P1 2.308(2) . ?
Pt1 S2 2.371(2) . ?
Pt1 S1 2.392(2) . ?
Pt1 Au4 3.2509(5) . ?
Pt2 P4 2.300(2) . ?
Pt2 P3 2.302(2) . ?
Pt2 S1 2.359(2) . ?
Pt2 S2 2.390(2) . ?
Au3 P5 2.278(2) . ?
Au3 S1 2.318(2) . ?
Au3 Au4 2.9159(5) . ?
Au4 P6 2.282(2) . ?
Au4 S2 2.332(2) . ?
P1 C1 1.842(11) . ?
P1 C13 1.844(10) . ?
P1 C7 1.854(10) . ?
P2 C19 1.830(10) . ?
P2 C25 1.838(11) . ?
P2 C31 1.836(9) . ?
P3 C37 1.829(9) . ?
P3 C43 1.838(9) . ?
P3 C49 1.848(9) . ?
P4 C55 1.822(8) . ?
P4 C67 1.844(9) . ?
P4 C61 1.870(9) . ?
P5 C79 1.798(10) . ?
P5 C73 1.827(10) . ?
P5 C85 1.857(8) . ?
P6 C86 1.830(10) . ?
P6 C85 1.836(9) . ?
P6 C92 1.863(11) . ?
C1 C2 1.37(2) . ?
C1 C6 1.41(2) . ?
C2 C3 1.43(2) . ?
C3 C4 1.38(2) . ?
C4 C5 1.37(2) . ?
C5 C6 1.379(15) . ?
C7 C12 1.38(2) . ?
C7 C8 1.42(2) . ?
C8 C9 1.36(2) . ?
C9 C10 1.32(2) . ?
C10 C11 1.43(3) . ?
C11 C12 1.39(2) . ?
C13 C14 1.34(2) . ?
C13 C18 1.36(2) . ?
C14 C15 1.38(2) . ?
C15 C16 1.26(2) . ?
C16 C17 1.34(3) . ?
C17 C18 1.43(2) . ?
C19 C24 1.363(14) . ?
C19 C20 1.40(2) . ?
C20 C21 1.38(2) . ?
C21 C22 1.33(2) . ?
C22 C23 1.38(2) . ?
C23 C24 1.408(14) . ?
C25 C26 1.36(2) . ?
C25 C30 1.42(2) . ?
C26 C27 1.46(2) . ?
C27 C28 1.36(3) . ?
C28 C29 1.33(3) . ?
C29 C30 1.34(2) . ?
C31 C32 1.36(2) . ?
C31 C36 1.39(2) . ?
C32 C33 1.40(2) . ?
C33 C34 1.42(3) . ?
C34 C35 1.33(3) . ?
C35 C36 1.39(2) . ?
C37 C42 1.384(13) . ?
C37 C38 1.391(13) . ?
C38 C39 1.393(14) . ?
C39 C40 1.360(15) . ?
C40 C41 1.355(15) . ?
C41 C42 1.370(14) . ?
C43 C44 1.386(13) . ?
C43 C48 1.403(14) . ?
C44 C45 1.384(15) . ?
C45 C46 1.41(2) . ?
C46 C47 1.38(2) . ?
C47 C48 1.359(14) . ?
C49 C54 1.347(14) . ?
C49 C50 1.44(2) . ?
C50 C51 1.29(2) . ?
C51 C52 1.38(3) . ?
C52 C53 1.40(2) . ?
C53 C54 1.39(2) . ?
C55 C60 1.377(13) . ?
C55 C56 1.426(13) . ?
C56 C57 1.422(14) . ?
C57 C58 1.37(2) . ?
C58 C59 1.41(2) . ?
C59 C60 1.370(14) . ?
C61 C66 1.356(14) . ?
C61 C62 1.405(14) . ?
C62 C63 1.333(15) . ?
C63 C64 1.37(2) . ?
C64 C65 1.39(2) . ?
C65 C66 1.39(2) . ?
C67 C68 1.387(13) . ?
C67 C72 1.395(14) . ?
C68 C69 1.375(14) . ?
C69 C70 1.37(2) . ?
C70 C71 1.36(2) . ?
C71 C72 1.44(2) . ?
C73 C74 1.377(14) . ?
C73 C78 1.372(13) . ?
C74 C75 1.409(15) . ?
C75 C76 1.33(2) . ?
C76 C77 1.42(2) . ?
C77 C78 1.35(2) . ?
C79 C80 1.423(13) . ?
C79 C84 1.420(14) . ?
C80 C81 1.37(2) . ?
C81 C82 1.35(2) . ?
C82 C83 1.37(2) . ?
C83 C84 1.36(2) . ?
C86 C91 1.33(2) . ?
C86 C87 1.40(2) . ?
C87 C88 1.42(2) . ?
C88 C89 1.20(2) . ?
C89 C90 1.37(2) . ?
C90 C91 1.46(2) . ?
C92 C93 1.34(2) . ?
C92 C97 1.40(2) . ?
C93 C94 1.41(2) . ?
C94 C95 1.29(2) . ?
C95 C96 1.44(2) . ?
C96 C97 1.35(2) . ?
P7 F6 1.533(11) . ?
P7 F1 1.544(13) . ?
P7 F4 1.544(11) . ?
P7 F5 1.584(9) . ?
P7 F2 1.599(10) . ?
P7 F3 1.604(11) . ?
P8 F12 1.50(2) . ?
P8 F9 1.474(13) . ?
P8 F8 1.496(12) . ?
P8 F7 1.51(2) . ?
P8 F10 1.56(2) . ?
P8 F11 1.605(13) . ?
